data_1566352
loop_
_publ_author_name
'Bing, Jade A.'
'Schley, Nathan D.'
'Johnston, Jeffrey N.'

_publ_section_title
;
 Fluorine-induced diastereodivergence discovered in an equally rare
 enantioselective syn-aza-Henry reaction
;
_journal_name_full 'Chemical Science'
_journal_paper_doi 10.1039/D1SC05910F
_journal_year 2022
_chemical_absolute_configuration ad
_chemical_formula_moiety 'C17 H23 F N2 O4'
_chemical_formula_sum 'C17 H23 F N2 O4'
_chemical_formula_weight 338.37
_space_group_crystal_system monoclinic
_space_group_IT_number 4
_space_group_name_Hall 'P 2yb'
_space_group_name_H-M_alt 'P 1 21 1'
_atom_sites_solution_hydrogens geom
_atom_sites_solution_primary dual
_audit_creation_date 2019-08-06
_audit_creation_method
;
Olex2 1.2
(compiled 2018.05.29 svn.r3508 for OlexSys, GUI svn.r5506)
;
_audit_update_record
;
2021-10-26 deposited with the CCDC.	2022-02-03 downloaded from the CCDC.
;
_cell_angle_alpha 90
_cell_angle_beta 106.1130(14)
_cell_angle_gamma 90
_cell_formula_units_Z 4
_cell_length_a 10.32624(13)
_cell_length_b 15.5828(2)
_cell_length_c 11.74267(16)
_cell_measurement_reflns_used 13960
_cell_measurement_temperature 99.98(10)
_cell_measurement_theta_max 72.1280
_cell_measurement_theta_min 3.9090
_cell_volume 1815.31(4)
_computing_cell_refinement 'CrysAlisPro 1.171.38.46 (Rigaku OD, 2015)'
_computing_data_collection 'CrysAlisPro 1.171.38.46 (Rigaku OD, 2015)'
_computing_data_reduction 'CrysAlisPro 1.171.38.46 (Rigaku OD, 2015)'
_computing_molecular_graphics 'Olex2 (Dolomanov et al., 2009)'
_computing_publication_material 'Olex2 (Dolomanov et al., 2009)'
_computing_structure_refinement 'ShelXL (Sheldrick, 2015)'
_computing_structure_solution 'ShelXT (Sheldrick, 2015)'
_diffrn_ambient_environment N~2~
_diffrn_ambient_temperature 99.98(10)
_diffrn_detector 'CCD plate'
_diffrn_detector_area_resol_mean 8.1506
_diffrn_detector_type EosS2
_diffrn_measured_fraction_theta_full 0.998
_diffrn_measured_fraction_theta_max 0.979
_diffrn_measurement_details
;
List of Runs (angles in degrees, time in seconds):

  # Type    Start    End  Width  t~exp~   \w     \q     \k     \f   Frames
#--------------------------------------------------------------------------
  1  \w   -108.00  -7.00   1.00    1.00    --  -36.45 -19.00  60.00  101
  2  \w   -104.00 -20.00   1.00    1.00    --  -36.45 -57.00 -90.00   84
  3  \w   -106.00 -18.00   1.00    1.00    --  -36.45 -38.00  30.00   88
  4  \w   -106.00  33.00   1.00    1.00    --  -36.45   0.00 120.00  139
  5  \w     23.00  90.00   1.00    1.00    --   36.45-125.00  60.00   67
  6  \w    -33.00  55.00   1.00    1.00    --   36.45 -38.00-120.00   88
  7  \w     23.00  90.00   1.00    1.00    --   36.45-125.00-180.00   67
  8  \w     18.00 106.00   1.00    1.00    --   36.45  38.00  90.00   88
  9  \w     10.00 104.00   1.00    1.00    --   36.45  77.00  30.00   94
 10  \w     91.00 176.00   1.00    3.00    --  108.65  61.00  90.00   85
 11  \w     82.00 176.00   1.00    3.00    --  108.65  77.00   0.00   94
 12  \w     82.00 176.00   1.00    3.00    --  108.65  77.00  30.00   94
 13  \w     82.00 176.00   1.00    3.00    --  108.65  77.00  60.00   94
 14  \w     39.00 115.00   1.00    3.00    --  108.65-111.00 -30.00   76
 15  \w     41.00 135.00   1.00    3.00    --  108.65 -77.00 150.00   94
 16  \w     82.00 176.00   1.00    3.00    --  108.65  77.00  90.00   94
 17  \w     39.00 109.00   1.00    3.00    --  108.65 -94.00-150.00   70
 18  \w     87.00 178.00   1.00    3.00    --  108.65  30.00 150.00   91
 19  \w     39.00 109.00   1.00    3.00    --  108.65 -94.00  30.00   70
 20  \w     87.00 178.00   1.00    3.00    --  108.65  30.00  60.00   91
 21  \w     87.00 178.00   1.00    3.00    --  108.65  30.00 120.00   91
 22  \w     39.00 109.00   1.00    3.00    --  108.65 -94.00 120.00   70
 23  \w     91.00 176.00   1.00    3.00    --  108.65  61.00 120.00   85
 24  \w     91.00 176.00   1.00    3.00    --  108.65  61.00  60.00   85
 25  \w     42.00 127.00   1.00    3.00    --  108.65 -61.00 -60.00   85
 26  \w     70.00 178.00   1.00    3.00    --  108.65  15.00-180.00  108
 27  \w     91.00 176.00   1.00    3.00    --  108.65  61.00 -30.00   85
 28  \w     91.00 177.00   1.00    3.00    --  108.65  45.00  90.00   86
 29  \w     87.00 178.00   1.00    3.00    --  108.65  30.00  90.00   91
 30  \w     91.00 177.00   1.00    3.00    --  108.65  45.00  30.00   86
 31  \w     91.00 177.00   1.00    3.00    --  108.65  45.00  60.00   86
 32  \w     91.00 177.00   1.00    3.00    --  108.65  45.00 150.00   86
 33  \w     82.00 176.00   1.00    3.00    --  108.65  77.00 120.00   94
 34  \w    -33.00  49.00   1.00    1.00    --   36.45 -38.00 120.00   82
;
_diffrn_measurement_device 'four-circle diffractometer'
_diffrn_measurement_device_type 'SuperNova, Dual, Cu at zero, EosS2'
_diffrn_measurement_method '\w scans'
_diffrn_orient_matrix_type 'CrysAlisPro convention (1999,Acta A55,543-557)'
_diffrn_orient_matrix_UB_11 -0.0983944000
_diffrn_orient_matrix_UB_12 -0.0097210000
_diffrn_orient_matrix_UB_13 -0.1247005000
_diffrn_orient_matrix_UB_21 -0.0944651000
_diffrn_orient_matrix_UB_22 0.0668841000
_diffrn_orient_matrix_UB_23 0.0314861000
_diffrn_orient_matrix_UB_31 0.0742039000
_diffrn_orient_matrix_UB_32 0.0721435000
_diffrn_orient_matrix_UB_33 -0.0459553000
_diffrn_radiation_monochromator mirror
_diffrn_radiation_probe x-ray
_diffrn_radiation_type CuK\a
_diffrn_radiation_wavelength 1.54184
_diffrn_reflns_av_R_equivalents 0.0290
_diffrn_reflns_av_unetI/netI 0.0298
_diffrn_reflns_Laue_measured_fraction_full 0.998
_diffrn_reflns_Laue_measured_fraction_max 0.979
_diffrn_reflns_limit_h_max 12
_diffrn_reflns_limit_h_min -9
_diffrn_reflns_limit_k_max 19
_diffrn_reflns_limit_k_min -19
_diffrn_reflns_limit_l_max 14
_diffrn_reflns_limit_l_min -14
_diffrn_reflns_number 24691
_diffrn_reflns_point_group_measured_fraction_full 0.977
_diffrn_reflns_point_group_measured_fraction_max 0.947
_diffrn_reflns_theta_full 67.684
_diffrn_reflns_theta_max 72.965
_diffrn_reflns_theta_min 3.918
_diffrn_source 'micro-focus sealed X-ray tube'
_diffrn_source_type 'SuperNova (Cu) X-ray Source'
_exptl_absorpt_coefficient_mu 0.794
_exptl_absorpt_correction_T_max 1.000
_exptl_absorpt_correction_T_min 0.811
_exptl_absorpt_correction_type gaussian
_exptl_absorpt_process_details
;
CrysAlisPro 1.171.38.46 (Rigaku Oxford Diffraction, 2015)
Numerical absorption correction based on gaussian integration over
			a multifaceted crystal model
Empirical absorption correction using spherical harmonics,
 implemented in SCALE3 ABSPACK scaling algorithm.
;
_exptl_crystal_colour colourless
_exptl_crystal_colour_primary colourless
_exptl_crystal_density_diffrn 1.238
_exptl_crystal_description block
_exptl_crystal_F_000 720
_exptl_crystal_size_max 0.189
_exptl_crystal_size_mid 0.158
_exptl_crystal_size_min 0.101
_refine_diff_density_max 0.187
_refine_diff_density_min -0.207
_refine_diff_density_rms 0.032
_refine_ls_abs_structure_details
;
 Flack x determined using 2905 quotients [(I+)-(I-)]/[(I+)+(I-)]
 (Parsons, Flack and Wagner, Acta Cryst. B69 (2013) 249-259).
;
_refine_ls_abs_structure_Flack 0.02(5)
_refine_ls_extinction_method none
_refine_ls_goodness_of_fit_ref 1.027
_refine_ls_hydrogen_treatment constr
_refine_ls_matrix_type full
_refine_ls_number_parameters 458
_refine_ls_number_reflns 6879
_refine_ls_number_restraints 1
_refine_ls_restrained_S_all 1.027
_refine_ls_R_factor_all 0.0307
_refine_ls_R_factor_gt 0.0273
_refine_ls_shift/su_max 0.001
_refine_ls_shift/su_mean 0.000
_refine_ls_structure_factor_coef Fsqd
_refine_ls_weighting_details 'w=1/[\s^2^(Fo^2^)+(0.0289P)^2^+0.3462P] where P=(Fo^2^+2Fc^2^)/3'
_refine_ls_weighting_scheme calc
_refine_ls_wR_factor_gt 0.0640
_refine_ls_wR_factor_ref 0.0687
_reflns_Friedel_coverage 0.863
_reflns_Friedel_fraction_full 0.953
_reflns_Friedel_fraction_max 0.913
_reflns_number_gt 6613
_reflns_number_total 6879
_reflns_threshold_expression 'I > 2\s(I)'
_cod_data_source_file d1sc05910f2.cif
_cod_data_source_block jab-1-299
_cod_original_cell_volume 1815.30(4)
_cod_database_code 1566352
_shelx_shelxl_version_number 2018/1
_chemical_oxdiff_formula C17H23FN2O4
_shelx_space_group_comment
;
The symmetry employed for this shelxl refinement is uniquely defined
by the following loop, which should always be used as a source of
symmetry information in preference to the above space-group names.
They are only intended as comments.
;
_reflns_odcompleteness_completeness 99.97
_reflns_odcompleteness_iscentric 1
_reflns_odcompleteness_theta 66.49
_olex2_refinement_description
;
1. Fixed Uiso
 At 1.2 times of:
  All C(H) groups, All C(H,H) groups, All C(H,H,H,H) groups, All N(H) groups
 At 1.5 times of:
  All C(H,H,H) groups
2. Others
 Sof(H5AC)=Sof(H5AD)=Sof(C6B)=Sof(H6B)=Sof(C7B)=Sof(H7BA)=Sof(H7BB)=1-FVAR(1)
 Sof(H5AA)=Sof(H5AB)=Sof(C6A)=Sof(H6A)=Sof(C7A)=Sof(H7AA)=Sof(H7AB)=FVAR(1)
3.a Ternary CH refined with riding coordinates:
 C2(H2B), C2A(H2AA)
3.b Secondary CH2 refined with riding coordinates:
 C4(H4A,H4B), C5(H5A,H5B), C4A(H4AA,H4AB), C5A(H5AA,H5AB), C5A(H5AC,H5AD)
3.c Aromatic/amide H refined with riding coordinates:
 N2(H2), C6(H6), C9(H9), C10(H10), C11(H11), C12(H12), N2A(H2A), C6A(H6A),
 C9A(H9A), C10A(H10A), C11A(H11A), C12A(H12A), C13A(H13A), C6B(H6B), C00W(H00W)
3.d X=CH2 refined with riding coordinates:
 C7(H7A,H7B), C7A(H7AA,H7AB), C7B(H7BA,H7BB)
3.e Idealised Me refined as rotating group:
 C14(H14A,H14B,H14C), C15(H15D,H15E,H15F), C16(H16D,H16E,H16F), C15A(H15A,H15B,
 H15C), C16A(H16A,H16B,H16C), C17A(H17A,H17B,H17C)
;
_olex2_date_sample_data_collection 2019-08-05
_olex2_exptl_crystal_mounting_method 'mounted in a polyimide loop'
_olex2_submission_special_instructions 'No special instructions were received'
_oxdiff_exptl_absorpt_empirical_details
;
Empirical correction (ABSPACK) includes:
- Absorption correction using spherical harmonics
- Frame scaling
;
_oxdiff_exptl_absorpt_empirical_full_max 1.476
_oxdiff_exptl_absorpt_empirical_full_min 0.866

loop_
_space_group_symop_operation_xyz
'x, y, z'
'-x, y+1/2, -z'

loop_
_atom_site_label
_atom_site_type_symbol
_atom_site_fract_x
_atom_site_fract_y
_atom_site_fract_z
_atom_site_U_iso_or_equiv
_atom_site_adp_type
_atom_site_occupancy
_atom_site_site_symmetry_order
_atom_site_calc_flag
_atom_site_refinement_flags_posn
_atom_site_refinement_flags_adp
_atom_site_refinement_flags_occupancy
_atom_site_disorder_assembly
_atom_site_disorder_group
F1 F 0.43013(12) 0.52428(8) 0.53511(10) 0.0267(3) Uani 1 1 d . . . . .
O1 O 0.26155(19) 0.54623(14) 0.33713(14) 0.0438(5) Uani 1 1 d . . . . .
O2 O 0.08974(16) 0.54317(12) 0.40832(13) 0.0349(4) Uani 1 1 d . . . . .
O3 O 0.13778(13) 0.44863(9) 0.78640(11) 0.0193(3) Uani 1 1 d . . . . .
O4 O 0.34138(13) 0.41329(9) 0.91318(12) 0.0201(3) Uani 1 1 d . . . . .
N1 N 0.21016(19) 0.54156(13) 0.41840(14) 0.0267(4) Uani 1 1 d . . . . .
N2 N 0.33149(15) 0.45242(11) 0.72927(13) 0.0175(3) Uani 1 1 d . . . . .
H2 H 0.417459 0.459121 0.753425 0.021 Uiso 1 1 calc R . . . .
C1 C 0.30384(19) 0.53614(14) 0.54753(16) 0.0208(4) Uani 1 1 d . . . . .
C2 C 0.26186(19) 0.45592(13) 0.60367(16) 0.0187(4) Uani 1 1 d . . . . .
H2B H 0.164789 0.459286 0.594776 0.022 Uiso 1 1 calc R . . . .
C3 C 0.25919(19) 0.43840(12) 0.80848(16) 0.0161(4) Uani 1 1 d . . . . .
C4 C 0.2895(2) 0.37417(15) 0.54094(18) 0.0249(4) Uani 1 1 d . . . . .
H4A H 0.249717 0.380352 0.456223 0.030 Uiso 1 1 calc R . . . .
H4B H 0.386061 0.367519 0.554825 0.030 Uiso 1 1 calc R . . . .
C5 C 0.2326(2) 0.29337(14) 0.58386(19) 0.0267(4) Uani 1 1 d . . . . .
H5A H 0.269832 0.243307 0.555238 0.032 Uiso 1 1 calc R . . . .
H5B H 0.262029 0.292032 0.669797 0.032 Uiso 1 1 calc R . . . .
C6 C 0.0816(2) 0.28777(15) 0.5439(2) 0.0308(5) Uani 1 1 d . . . . .
H6 H 0.039987 0.295614 0.463545 0.037 Uiso 1 1 calc R . . . .
C7 C 0.0033(3) 0.27278(18) 0.6124(2) 0.0402(6) Uani 1 1 d . . . . .
H7A H 0.040706 0.264550 0.693324 0.048 Uiso 1 1 calc R . . . .
H7B H -0.089671 0.270372 0.580110 0.048 Uiso 1 1 calc R . . . .
C8 C 0.29695(19) 0.62345(14) 0.60151(17) 0.0202(4) Uani 1 1 d . . . . .
C9 C 0.3703(2) 0.68980(15) 0.56980(18) 0.0258(4) Uani 1 1 d . . . . .
H9 H 0.423241 0.679172 0.518870 0.031 Uiso 1 1 calc R . . . .
C10 C 0.3646(2) 0.77125(15) 0.6139(2) 0.0300(5) Uani 1 1 d . . . . .
H10 H 0.413903 0.815369 0.592677 0.036 Uiso 1 1 calc R . . . .
C11 C 0.2126(2) 0.72152(14) 0.72178(18) 0.0253(4) Uani 1 1 d . . . . .
H11 H 0.159445 0.732323 0.772436 0.030 Uiso 1 1 calc R . . . .
C12 C 0.2186(2) 0.63933(13) 0.67856(17) 0.0211(4) Uani 1 1 d . . . . .
H12 H 0.170617 0.594962 0.700890 0.025 Uiso 1 1 calc R . . . .
C13 C 0.2852(2) 0.39577(14) 1.01388(16) 0.0212(4) Uani 1 1 d . . . . .
C14 C 0.4085(2) 0.36585(16) 1.11023(18) 0.0293(5) Uani 1 1 d . . . . .
H14A H 0.442780 0.314000 1.085214 0.044 Uiso 1 1 calc GR . . . .
H14B H 0.383803 0.355207 1.181951 0.044 Uiso 1 1 calc GR . . . .
H14C H 0.476798 0.409476 1.124247 0.044 Uiso 1 1 calc GR . . . .
C15 C 0.2308(3) 0.47818(18) 1.0502(2) 0.0399(6) Uani 1 1 d . . . . .
H15D H 0.300383 0.520968 1.067240 0.060 Uiso 1 1 calc GR . . . .
H15E H 0.201067 0.468163 1.119633 0.060 Uiso 1 1 calc GR . . . .
H15F H 0.156208 0.497802 0.986867 0.060 Uiso 1 1 calc GR . . . .
C16 C 0.1829(2) 0.32427(18) 0.9827(2) 0.0365(6) Uani 1 1 d . . . . .
H16D H 0.103967 0.344158 0.924192 0.055 Uiso 1 1 calc GR . . . .
H16E H 0.158733 0.306754 1.052530 0.055 Uiso 1 1 calc GR . . . .
H16F H 0.220793 0.276419 0.951687 0.055 Uiso 1 1 calc GR . . . .
F1A F 0.97240(11) 0.60937(8) 0.82176(10) 0.0227(2) Uani 1 1 d . . . . .
O1A O 0.88651(17) 0.75544(10) 0.74790(15) 0.0323(4) Uani 1 1 d . . . . .
O2A O 0.68933(16) 0.70752(11) 0.65060(15) 0.0315(4) Uani 1 1 d . . . . .
O3A O 0.61884(13) 0.42142(9) 0.73833(13) 0.0228(3) Uani 1 1 d . . . . .
O4A O 0.80116(14) 0.33564(10) 0.81711(13) 0.0251(3) Uani 1 1 d . . . . .
N1A N 0.80210(18) 0.69881(11) 0.71939(15) 0.0229(4) Uani 1 1 d . . . . .
N2A N 0.83123(16) 0.45784(11) 0.73394(14) 0.0190(3) Uani 1 1 d . . . . .
H2A H 0.913472 0.440632 0.750134 0.023 Uiso 1 1 calc R . . . .
C1A C 0.83558(19) 0.60935(13) 0.77558(17) 0.0186(4) Uani 1 1 d . . . . .
C2A C 0.79672(18) 0.54062(13) 0.67767(16) 0.0178(4) Uani 1 1 d . . . . .
H2AA H 0.699333 0.543002 0.640300 0.021 Uiso 1 1 calc R . . . .
C3A C 0.73891(19) 0.40656(13) 0.76197(17) 0.0185(4) Uani 1 1 d . . . . .
C4A C 0.8715(2) 0.55257(14) 0.58249(17) 0.0216(4) Uani 1 1 d . . . . .
H4AA H 0.965853 0.538322 0.615860 0.026 Uiso 1 1 calc R . . . .
H4AB H 0.866023 0.612279 0.558271 0.026 Uiso 1 1 calc R . . . .
C5A C 0.8119(2) 0.49582(15) 0.47331(19) 0.0257(4) Uani 1 1 d . . . . .
H5AA H 0.882304 0.480040 0.437192 0.031 Uiso 0.697(10) 1 calc R . P A 1
H5AB H 0.775853 0.443576 0.497584 0.031 Uiso 0.697(10) 1 calc R . P A 1
H5AC H 0.854281 0.510868 0.411977 0.031 Uiso 0.303(10) 1 calc R . P A 2
H5AD H 0.833836 0.436396 0.494832 0.031 Uiso 0.303(10) 1 calc R . P A 2
C6A C 0.7000(4) 0.5435(2) 0.3831(3) 0.0259(11) Uani 0.697(10) 1 d . . P A 1
H6A H 0.723293 0.593402 0.349992 0.031 Uiso 0.697(10) 1 calc R . P A 1
C7A C 0.5723(5) 0.5191(3) 0.3487(3) 0.0274(10) Uani 0.697(10) 1 d . . P A 1
H7AA H 0.545399 0.469517 0.379925 0.033 Uiso 0.697(10) 1 calc R . P A 1
H7AB H 0.509506 0.551429 0.293178 0.033 Uiso 0.697(10) 1 calc R . P A 1
C8A C 0.7668(2) 0.60077(12) 0.87378(17) 0.0194(4) Uani 1 1 d . . . . .
C9A C 0.8438(2) 0.58172(14) 0.98844(18) 0.0252(4) Uani 1 1 d . . . . .
H9A H 0.936846 0.575962 1.005101 0.030 Uiso 1 1 calc R . . . .
C10A C 0.7807(3) 0.57136(16) 1.0779(2) 0.0325(5) Uani 1 1 d . . . . .
H10A H 0.831763 0.558868 1.154685 0.039 Uiso 1 1 calc R . . . .
C11A C 0.6421(3) 0.57960(17) 1.0530(2) 0.0339(5) Uani 1 1 d . . . . .
H11A H 0.600222 0.572342 1.113031 0.041 Uiso 1 1 calc R . . . .
C12A C 0.5657(2) 0.59863(15) 0.9389(2) 0.0302(5) Uani 1 1 d . . . . .
H12A H 0.472740 0.604456 0.922573 0.036 Uiso 1 1 calc R . . . .
C13A C 0.6276(2) 0.60902(14) 0.84896(18) 0.0249(4) Uani 1 1 d . . . . .
H13A H 0.576180 0.621454 0.772284 0.030 Uiso 1 1 calc R . . . .
C14A C 0.7307(2) 0.27736(14) 0.87858(19) 0.0245(4) Uani 1 1 d . . . . .
C15A C 0.8393(2) 0.21223(15) 0.9331(2) 0.0351(5) Uani 1 1 d . . . . .
H15A H 0.866579 0.183281 0.871381 0.053 Uiso 1 1 calc GR . . . .
H15B H 0.804606 0.171116 0.977997 0.053 Uiso 1 1 calc GR . . . .
H15C H 0.915512 0.241079 0.984472 0.053 Uiso 1 1 calc GR . . . .
C16A C 0.6888(3) 0.32647(18) 0.9738(2) 0.0382(6) Uani 1 1 d . . . . .
H16A H 0.765781 0.355389 1.023981 0.057 Uiso 1 1 calc GR . . . .
H16B H 0.653023 0.287257 1.020414 0.057 Uiso 1 1 calc GR . . . .
H16C H 0.621169 0.367896 0.937490 0.057 Uiso 1 1 calc GR . . . .
C17A C 0.6121(3) 0.23420(17) 0.7910(3) 0.0407(6) Uani 1 1 d . . . . .
H17A H 0.543062 0.275936 0.759576 0.061 Uiso 1 1 calc GR . . . .
H17B H 0.576828 0.189842 0.830717 0.061 Uiso 1 1 calc GR . . . .
H17C H 0.641514 0.209547 0.727539 0.061 Uiso 1 1 calc GR . . . .
C6B C 0.6678(7) 0.5034(6) 0.4255(7) 0.026(3) Uani 0.303(10) 1 d . . P A 2
H6B H 0.612435 0.467242 0.454252 0.031 Uiso 0.303(10) 1 calc R . P A 2
C7B C 0.6121(13) 0.5590(10) 0.3434(9) 0.041(3) Uani 0.303(10) 1 d . . P A 2
H7BA H 0.665844 0.595717 0.313608 0.049 Uiso 0.303(10) 1 calc R . P A 2
H7BB H 0.518762 0.562003 0.314795 0.049 Uiso 0.303(10) 1 calc R . P A 2
C00W C 0.2855(2) 0.78801(16) 0.6900(2) 0.0294(5) Uani 1 1 d . . . . .
H00W H 0.281416 0.843098 0.719304 0.035 Uiso 1 1 calc R . . . .

loop_
_atom_site_aniso_label
_atom_site_aniso_U_11
_atom_site_aniso_U_22
_atom_site_aniso_U_33
_atom_site_aniso_U_23
_atom_site_aniso_U_13
_atom_site_aniso_U_12
F1 0.0221(6) 0.0324(7) 0.0296(6) 0.0021(5) 0.0137(5) -0.0008(5)
O1 0.0500(10) 0.0641(13) 0.0205(7) 0.0017(8) 0.0153(7) -0.0089(9)
O2 0.0257(8) 0.0477(11) 0.0266(7) 0.0058(7) -0.0005(6) -0.0028(7)
O3 0.0157(6) 0.0222(7) 0.0204(6) 0.0014(5) 0.0056(5) 0.0013(5)
O4 0.0175(6) 0.0248(7) 0.0178(6) 0.0046(5) 0.0046(5) 0.0002(5)
N1 0.0319(10) 0.0301(10) 0.0175(8) 0.0012(7) 0.0058(7) -0.0044(8)
N2 0.0139(7) 0.0205(8) 0.0177(7) 0.0007(6) 0.0039(6) -0.0011(6)
C1 0.0184(9) 0.0265(11) 0.0173(9) 0.0023(8) 0.0045(7) -0.0011(8)
C2 0.0190(9) 0.0195(10) 0.0176(8) -0.0012(7) 0.0053(7) -0.0010(7)
C3 0.0190(9) 0.0120(9) 0.0176(8) -0.0008(7) 0.0056(7) -0.0007(7)
C4 0.0275(10) 0.0262(11) 0.0235(9) -0.0044(8) 0.0110(8) -0.0011(8)
C5 0.0326(11) 0.0200(11) 0.0279(10) -0.0057(8) 0.0094(9) -0.0012(8)
C6 0.0337(12) 0.0268(12) 0.0294(10) -0.0075(9) 0.0044(9) -0.0067(9)
C7 0.0346(13) 0.0398(15) 0.0456(14) -0.0063(11) 0.0100(11) -0.0117(11)
C8 0.0171(9) 0.0221(11) 0.0188(9) 0.0028(7) 0.0007(7) -0.0010(7)
C9 0.0219(10) 0.0288(12) 0.0250(10) 0.0069(8) 0.0038(8) -0.0028(8)
C10 0.0276(11) 0.0238(12) 0.0343(11) 0.0082(9) 0.0017(9) -0.0069(8)
C11 0.0235(10) 0.0262(12) 0.0230(10) -0.0012(8) 0.0012(8) 0.0001(8)
C12 0.0204(9) 0.0210(11) 0.0204(9) 0.0020(7) 0.0029(7) -0.0029(7)
C13 0.0238(10) 0.0250(11) 0.0156(8) 0.0034(7) 0.0068(7) 0.0006(8)
C14 0.0290(11) 0.0359(13) 0.0207(9) 0.0070(9) 0.0031(8) 0.0018(9)
C15 0.0511(15) 0.0433(16) 0.0237(11) -0.0055(10) 0.0078(10) 0.0197(12)
C16 0.0326(12) 0.0426(15) 0.0315(12) 0.0157(10) 0.0040(9) -0.0114(11)
F1A 0.0174(5) 0.0240(6) 0.0268(5) -0.0034(5) 0.0061(4) -0.0033(4)
O1A 0.0432(9) 0.0187(8) 0.0401(9) -0.0026(6) 0.0200(7) -0.0094(7)
O2A 0.0291(8) 0.0281(9) 0.0389(9) 0.0107(7) 0.0121(7) 0.0067(6)
O3A 0.0169(6) 0.0212(8) 0.0310(7) 0.0045(6) 0.0077(5) -0.0003(5)
O4A 0.0202(7) 0.0193(8) 0.0376(8) 0.0092(6) 0.0112(6) 0.0026(6)
N1A 0.0286(9) 0.0170(9) 0.0284(9) 0.0018(7) 0.0163(7) 0.0005(7)
N2A 0.0140(7) 0.0176(8) 0.0256(8) 0.0022(6) 0.0059(6) 0.0025(6)
C1A 0.0179(9) 0.0137(9) 0.0252(9) 0.0022(7) 0.0078(7) 0.0000(7)
C2A 0.0164(8) 0.0158(9) 0.0217(8) 0.0007(7) 0.0059(7) 0.0000(7)
C3A 0.0196(9) 0.0141(9) 0.0220(9) -0.0004(7) 0.0064(7) 0.0008(7)
C4A 0.0205(9) 0.0235(11) 0.0213(9) 0.0009(8) 0.0066(7) -0.0031(8)
C5A 0.0267(11) 0.0252(11) 0.0272(10) -0.0062(8) 0.0108(9) 0.0004(9)
C6A 0.036(2) 0.0252(19) 0.0179(15) 0.0010(13) 0.0098(16) -0.0017(16)
C7A 0.031(2) 0.027(2) 0.0236(17) -0.0011(15) 0.0074(15) 0.0055(16)
C8A 0.0239(10) 0.0132(10) 0.0237(9) -0.0012(7) 0.0107(8) -0.0022(7)
C9A 0.0265(10) 0.0228(11) 0.0272(10) 0.0009(8) 0.0089(8) 0.0011(8)
C10A 0.0438(13) 0.0307(13) 0.0247(10) 0.0043(9) 0.0125(9) 0.0029(10)
C11A 0.0433(13) 0.0355(13) 0.0302(11) 0.0001(10) 0.0222(10) -0.0025(10)
C12A 0.0283(11) 0.0295(13) 0.0386(11) -0.0021(9) 0.0188(9) -0.0010(9)
C13A 0.0246(10) 0.0248(11) 0.0262(10) -0.0001(8) 0.0088(8) -0.0010(8)
C14A 0.0242(10) 0.0181(11) 0.0318(11) 0.0074(8) 0.0086(8) -0.0026(8)
C15A 0.0294(11) 0.0232(12) 0.0516(14) 0.0137(10) 0.0096(11) 0.0028(9)
C16A 0.0484(14) 0.0367(14) 0.0338(12) 0.0128(10) 0.0186(11) 0.0123(11)
C17A 0.0368(13) 0.0263(13) 0.0513(15) 0.0079(11) -0.0003(11) -0.0106(10)
C6B 0.024(4) 0.029(5) 0.028(4) -0.013(4) 0.013(3) -0.005(3)
C7B 0.038(6) 0.049(8) 0.033(5) 0.001(5) 0.003(4) 0.009(5)
C00W 0.0283(11) 0.0234(11) 0.0301(10) 0.0007(9) -0.0027(9) -0.0017(8)

loop_
_atom_type_symbol
_atom_type_description
_atom_type_scat_dispersion_real
_atom_type_scat_dispersion_imag
_atom_type_scat_source
C C 0.0181 0.0091 'International Tables Vol C Tables 4.2.6.8 and 6.1.1.4'
H H 0.0000 0.0000 'International Tables Vol C Tables 4.2.6.8 and 6.1.1.4'
F F 0.0727 0.0534 'International Tables Vol C Tables 4.2.6.8 and 6.1.1.4'
N N 0.0311 0.0180 'International Tables Vol C Tables 4.2.6.8 and 6.1.1.4'
O O 0.0492 0.0322 'International Tables Vol C Tables 4.2.6.8 and 6.1.1.4'

loop_
_exptl_crystal_face_index_h
_exptl_crystal_face_index_k
_exptl_crystal_face_index_l
_exptl_crystal_face_perp_dist
-2 -1 -6 0.0513
0 -10 -1 0.0906
-7 0 2 0.0797
-3 2 7 0.0499
0 8 -4 0.0614
0 -9 3 0.0597
7 2 -2 0.0478
1 -6 6 0.0468
6 4 1 0.0571
0 -4 7 0.0337
2 2 6 0.0494

loop_
_geom_angle_atom_site_label_1
_geom_angle_atom_site_label_2
_geom_angle_atom_site_label_3
_geom_angle
_geom_angle_site_symmetry_1
_geom_angle_site_symmetry_3
_geom_angle_publ_flag
C3 O4 C13 119.78(14) . . ?
O1 N1 O2 125.41(18) . . ?
O1 N1 C1 118.60(17) . . ?
O2 N1 C1 115.96(15) . . ?
C2 N2 H2 120.4 . . ?
C3 N2 H2 120.4 . . ?
C3 N2 C2 119.28(15) . . ?
F1 C1 N1 104.89(14) . . ?
F1 C1 C2 109.19(16) . . ?
F1 C1 C8 108.94(16) . . ?
C2 C1 N1 106.84(15) . . ?
C8 C1 N1 105.70(16) . . ?
C8 C1 C2 120.18(15) . . ?
N2 C2 C1 110.40(16) . . ?
N2 C2 H2B 108.3 . . ?
N2 C2 C4 110.50(17) . . ?
C1 C2 H2B 108.3 . . ?
C1 C2 C4 110.97(15) . . ?
C4 C2 H2B 108.3 . . ?
O3 C3 O4 125.75(16) . . ?
O3 C3 N2 124.08(17) . . ?
O4 C3 N2 110.16(15) . . ?
C2 C4 H4A 109.1 . . ?
C2 C4 H4B 109.1 . . ?
H4A C4 H4B 107.8 . . ?
C5 C4 C2 112.58(16) . . ?
C5 C4 H4A 109.1 . . ?
C5 C4 H4B 109.1 . . ?
C4 C5 H5A 108.8 . . ?
C4 C5 H5B 108.8 . . ?
H5A C5 H5B 107.7 . . ?
C6 C5 C4 113.88(19) . . ?
C6 C5 H5A 108.8 . . ?
C6 C5 H5B 108.8 . . ?
C5 C6 H6 117.2 . . ?
C7 C6 C5 125.7(2) . . ?
C7 C6 H6 117.2 . . ?
C6 C7 H7A 120.0 . . ?
C6 C7 H7B 120.0 . . ?
H7A C7 H7B 120.0 . . ?
C9 C8 C1 117.65(18) . . ?
C9 C8 C12 119.9(2) . . ?
C12 C8 C1 122.40(18) . . ?
C8 C9 H9 120.0 . . ?
C10 C9 C8 120.0(2) . . ?
C10 C9 H9 120.0 . . ?
C9 C10 H10 119.7 . . ?
C9 C10 C00W 120.5(2) . . ?
C00W C10 H10 119.7 . . ?
C12 C11 H11 119.7 . . ?
C12 C11 C00W 120.5(2) . . ?
C00W C11 H11 119.7 . . ?
C8 C12 H12 120.2 . . ?
C11 C12 C8 119.70(19) . . ?
C11 C12 H12 120.2 . . ?
O4 C13 C14 102.58(15) . . ?
O4 C13 C15 109.15(18) . . ?
O4 C13 C16 110.24(16) . . ?
C15 C13 C14 110.52(18) . . ?
C16 C13 C14 109.82(18) . . ?
C16 C13 C15 113.9(2) . . ?
C13 C14 H14A 109.5 . . ?
C13 C14 H14B 109.5 . . ?
C13 C14 H14C 109.5 . . ?
H14A C14 H14B 109.5 . . ?
H14A C14 H14C 109.5 . . ?
H14B C14 H14C 109.5 . . ?
C13 C15 H15D 109.5 . . ?
C13 C15 H15E 109.5 . . ?
C13 C15 H15F 109.5 . . ?
H15D C15 H15E 109.5 . . ?
H15D C15 H15F 109.5 . . ?
H15E C15 H15F 109.5 . . ?
C13 C16 H16D 109.5 . . ?
C13 C16 H16E 109.5 . . ?
C13 C16 H16F 109.5 . . ?
H16D C16 H16E 109.5 . . ?
H16D C16 H16F 109.5 . . ?
H16E C16 H16F 109.5 . . ?
C3A O4A C14A 120.38(15) . . ?
O1A N1A O2A 125.17(19) . . ?
O1A N1A C1A 118.61(17) . . ?
O2A N1A C1A 116.20(17) . . ?
C2A N2A H2A 118.8 . . ?
C3A N2A H2A 118.8 . . ?
C3A N2A C2A 122.44(16) . . ?
F1A C1A N1A 104.75(15) . . ?
F1A C1A C2A 108.84(15) . . ?
F1A C1A C8A 110.41(15) . . ?
C2A C1A N1A 109.18(15) . . ?
C8A C1A N1A 107.96(15) . . ?
C8A C1A C2A 115.19(15) . . ?
N2A C2A C1A 107.38(15) . . ?
N2A C2A H2AA 109.3 . . ?
N2A C2A C4A 109.30(15) . . ?
C1A C2A H2AA 109.3 . . ?
C4A C2A C1A 112.29(15) . . ?
C4A C2A H2AA 109.3 . . ?
O3A C3A O4A 125.82(18) . . ?
O3A C3A N2A 125.11(18) . . ?
O4A C3A N2A 109.05(16) . . ?
C2A C4A H4AA 109.3 . . ?
C2A C4A H4AB 109.3 . . ?
C2A C4A C5A 111.78(16) . . ?
H4AA C4A H4AB 107.9 . . ?
C5A C4A H4AA 109.3 . . ?
C5A C4A H4AB 109.3 . . ?
C4A C5A H5AA 109.6 . . ?
C4A C5A H5AB 109.6 . . ?
C4A C5A H5AC 108.7 . . ?
C4A C5A H5AD 108.7 . . ?
H5AA C5A H5AB 108.1 . . ?
H5AC C5A H5AD 107.6 . . ?
C6A C5A C4A 110.4(2) . . ?
C6A C5A H5AA 109.6 . . ?
C6A C5A H5AB 109.6 . . ?
C6B C5A C4A 114.1(3) . . ?
C6B C5A H5AC 108.7 . . ?
C6B C5A H5AD 108.7 . . ?
C5A C6A H6A 117.6 . . ?
C7A C6A C5A 124.7(4) . . ?
C7A C6A H6A 117.6 . . ?
C6A C7A H7AA 120.0 . . ?
C6A C7A H7AB 120.0 . . ?
H7AA C7A H7AB 120.0 . . ?
C9A C8A C1A 119.43(18) . . ?
C9A C8A C13A 120.11(18) . . ?
C13A C8A C1A 120.43(17) . . ?
C8A C9A H9A 120.2 . . ?
C10A C9A C8A 119.6(2) . . ?
C10A C9A H9A 120.2 . . ?
C9A C10A H10A 119.9 . . ?
C11A C10A C9A 120.2(2) . . ?
C11A C10A H10A 119.9 . . ?
C10A C11A H11A 120.0 . . ?
C12A C11A C10A 120.1(2) . . ?
C12A C11A H11A 120.0 . . ?
C11A C12A H12A 119.9 . . ?
C11A C12A C13A 120.2(2) . . ?
C13A C12A H12A 119.9 . . ?
C8A C13A H13A 120.1 . . ?
C12A C13A C8A 119.8(2) . . ?
C12A C13A H13A 120.1 . . ?
O4A C14A C15A 102.20(16) . . ?
O4A C14A C16A 109.37(18) . . ?
O4A C14A C17A 110.89(18) . . ?
C15A C14A C17A 110.6(2) . . ?
C16A C14A C15A 110.84(19) . . ?
C16A C14A C17A 112.5(2) . . ?
C14A C15A H15A 109.5 . . ?
C14A C15A H15B 109.5 . . ?
C14A C15A H15C 109.5 . . ?
H15A C15A H15B 109.5 . . ?
H15A C15A H15C 109.5 . . ?
H15B C15A H15C 109.5 . . ?
C14A C16A H16A 109.5 . . ?
C14A C16A H16B 109.5 . . ?
C14A C16A H16C 109.5 . . ?
H16A C16A H16B 109.5 . . ?
H16A C16A H16C 109.5 . . ?
H16B C16A H16C 109.5 . . ?
C14A C17A H17A 109.5 . . ?
C14A C17A H17B 109.5 . . ?
C14A C17A H17C 109.5 . . ?
H17A C17A H17B 109.5 . . ?
H17A C17A H17C 109.5 . . ?
H17B C17A H17C 109.5 . . ?
C5A C6B H6B 118.8 . . ?
C7B C6B C5A 122.5(11) . . ?
C7B C6B H6B 118.8 . . ?
C6B C7B H7BA 120.0 . . ?
C6B C7B H7BB 120.0 . . ?
H7BA C7B H7BB 120.0 . . ?
C10 C00W H00W 120.3 . . ?
C11 C00W C10 119.3(2) . . ?
C11 C00W H00W 120.3 . . ?

loop_
_geom_bond_atom_site_label_1
_geom_bond_atom_site_label_2
_geom_bond_distance
_geom_bond_site_symmetry_2
_geom_bond_publ_flag
F1 C1 1.364(2) . ?
O1 N1 1.216(2) . ?
O2 N1 1.216(2) . ?
O3 C3 1.218(2) . ?
O4 C3 1.344(2) . ?
O4 C13 1.480(2) . ?
N1 C1 1.558(2) . ?
N2 H2 0.8600 . ?
N2 C2 1.451(2) . ?
N2 C3 1.362(2) . ?
C1 C2 1.531(3) . ?
C1 C8 1.511(3) . ?
C2 H2B 0.9800 . ?
C2 C4 1.537(3) . ?
C4 H4A 0.9700 . ?
C4 H4B 0.9700 . ?
C4 C5 1.533(3) . ?
C5 H5A 0.9700 . ?
C5 H5B 0.9700 . ?
C5 C6 1.501(3) . ?
C6 H6 0.9300 . ?
C6 C7 1.310(4) . ?
C7 H7A 0.9300 . ?
C7 H7B 0.9300 . ?
C8 C9 1.392(3) . ?
C8 C12 1.393(3) . ?
C9 H9 0.9300 . ?
C9 C10 1.378(3) . ?
C10 H10 0.9300 . ?
C10 C00W 1.392(3) . ?
C11 H11 0.9300 . ?
C11 C12 1.385(3) . ?
C11 C00W 1.391(3) . ?
C12 H12 0.9300 . ?
C13 C14 1.523(3) . ?
C13 C15 1.510(3) . ?
C13 C16 1.509(3) . ?
C14 H14A 0.9600 . ?
C14 H14B 0.9600 . ?
C14 H14C 0.9600 . ?
C15 H15D 0.9600 . ?
C15 H15E 0.9600 . ?
C15 H15F 0.9600 . ?
C16 H16D 0.9600 . ?
C16 H16E 0.9600 . ?
C16 H16F 0.9600 . ?
F1A C1A 1.366(2) . ?
O1A N1A 1.220(2) . ?
O2A N1A 1.227(2) . ?
O3A C3A 1.215(2) . ?
O4A C3A 1.350(2) . ?
O4A C14A 1.472(2) . ?
N1A C1A 1.540(3) . ?
N2A H2A 0.8600 . ?
N2A C2A 1.448(2) . ?
N2A C3A 1.353(3) . ?
C1A C2A 1.541(3) . ?
C1A C8A 1.518(3) . ?
C2A H2AA 0.9800 . ?
C2A C4A 1.536(2) . ?
C4A H4AA 0.9700 . ?
C4A H4AB 0.9700 . ?
C4A C5A 1.538(3) . ?
C5A H5AA 0.9700 . ?
C5A H5AB 0.9700 . ?
C5A H5AC 0.9700 . ?
C5A H5AD 0.9700 . ?
C5A C6A 1.526(4) . ?
C5A C6B 1.442(7) . ?
C6A H6A 0.9300 . ?
C6A C7A 1.324(7) . ?
C7A H7AA 0.9300 . ?
C7A H7AB 0.9300 . ?
C8A C9A 1.392(3) . ?
C8A C13A 1.391(3) . ?
C9A H9A 0.9300 . ?
C9A C10A 1.391(3) . ?
C10A H10A 0.9300 . ?
C10A C11A 1.385(4) . ?
C11A H11A 0.9300 . ?
C11A C12A 1.385(3) . ?
C12A H12A 0.9300 . ?
C12A C13A 1.388(3) . ?
C13A H13A 0.9300 . ?
C14A C15A 1.516(3) . ?
C14A C16A 1.514(3) . ?
C14A C17A 1.520(3) . ?
C15A H15A 0.9600 . ?
C15A H15B 0.9600 . ?
C15A H15C 0.9600 . ?
C16A H16A 0.9600 . ?
C16A H16B 0.9600 . ?
C16A H16C 0.9600 . ?
C17A H17A 0.9600 . ?
C17A H17B 0.9600 . ?
C17A H17C 0.9600 . ?
C6B H6B 0.9300 . ?
C6B C7B 1.305(18) . ?
C7B H7BA 0.9300 . ?
C7B H7BB 0.9300 . ?
C00W H00W 0.9300 . ?

loop_
_exptl_oxdiff_crystal_face_indexfrac_h
_exptl_oxdiff_crystal_face_indexfrac_k
_exptl_oxdiff_crystal_face_indexfrac_l
_exptl_oxdiff_crystal_face_x
_exptl_oxdiff_crystal_face_y
_exptl_oxdiff_crystal_face_z
-1.8324 -0.7434 -6.0731 0.9448 -0.0678 0.0895
-0.0361 -9.9049 -1.1421 0.2423 -0.6950 -0.6648
-6.9778 0.0914 1.8232 0.4583 0.7227 -0.5950
-3.1347 1.8172 6.9604 -0.5772 0.6368 -0.4214
0.1512 8.0878 -3.8925 0.3919 0.4041 0.7736
-0.1319 -9.0476 2.8772 -0.2579 -0.5021 -0.7947
6.9901 1.8964 -1.7951 -0.4824 -0.5900 0.7380
0.7997 -6.1911 5.9489 -0.7603 -0.3023 -0.6607
5.9364 3.8046 1.2114 -0.7722 -0.2682 0.6593
-0.2030 -4.2147 6.9528 -0.8061 -0.0438 -0.6386
1.8385 1.7373 6.0872 -0.9569 0.1342 -0.0180
